data_2240143
loop_
_publ_author_name
'Kireenko, Marina M.'
'Zaitsev, Kirill V.'
'Karlov, Sergey S.'
'Egorov, Mikhail P.'
'Churakov, Andrei V.'

_publ_section_title
;
 Crystal structure of a mixed-valence \m-oxide Sn~12~ cluster
;
_journal_coeditor_code RZ5135
_journal_issue 11
_journal_name_full 'Acta Crystallographica Section E'
_journal_page_first m378
_journal_page_last m379
_journal_paper_doi 10.1107/S1600536814023460
_journal_volume 70
_journal_year 2014
_chemical_formula_iupac '[Mo2 Sn12 (C33 H27 N O2)4 O10 (C O)10], 7C7 H8'
_chemical_formula_moiety 'C142 H108 Mo2 N4 O28 Sn12, 7(C7 H8)'
_chemical_formula_sum 'C191 H164 Mo2 N4 O28 Sn12'
_chemical_formula_weight 4579.42
_chemical_name_systematic
;Decacarbonyltetra-\m~4~-oxido-hexa-\m~3~-oxido-tetrakis[\m-2,2'-(pyridine-2,6-diyl)bis(1,1-diphenylethanolato)]
decatin(II)ditin(IV)dimolybdenum(O)(2 <i>Mo</i>---<i>Sn</i>) toluene
heptasolvate
;
_space_group_IT_number 2
_symmetry_cell_setting triclinic
_symmetry_space_group_name_Hall '-P 1'
_symmetry_space_group_name_H-M 'P -1'
_atom_sites_solution_hydrogens geom
_atom_sites_solution_primary direct
_atom_sites_solution_secondary difmap
_audit_creation_method SHELXL-97
_cell_angle_alpha 94.833(2)
_cell_angle_beta 95.014(2)
_cell_angle_gamma 110.605(2)
_cell_formula_units_Z 1
_cell_length_a 15.8218(17)
_cell_length_b 15.9933(17)
_cell_length_c 18.806(2)
_cell_measurement_reflns_used 9901
_cell_measurement_temperature 173(2)
_cell_measurement_theta_max 30.484
_cell_measurement_theta_min 2.372
_cell_volume 4403.4(8)
_computing_cell_refinement
;
SAINT (Bruker, 2008)
;
_computing_data_collection
;
<i>APEX2</i> (Bruker, 2008)
;
_computing_data_reduction
;
SAINT (Bruker, 2008)
;
_computing_molecular_graphics
;
SHELXTL (Sheldrick, 2008)
;
_computing_publication_material
;
SHELXTL (Sheldrick, 2008)
;
_computing_structure_refinement
;
SHELXTL (Sheldrick, 2008)
;
_computing_structure_solution
;
SHELXTL (Sheldrick, 2008)
;
_diffrn_ambient_temperature 173(2)
_diffrn_measured_fraction_theta_full 0.986
_diffrn_measured_fraction_theta_max 0.986
_diffrn_measurement_device_type 'Bruker SMART APEX II'
_diffrn_measurement_method \w
_diffrn_radiation_monochromator graphite
_diffrn_radiation_source 'fine-focus sealed tube'
_diffrn_radiation_type MoK\a
_diffrn_radiation_wavelength 0.71073
_diffrn_reflns_av_R_equivalents 0.0282
_diffrn_reflns_av_sigmaI/netI 0.0410
_diffrn_reflns_limit_h_max 18
_diffrn_reflns_limit_h_min -18
_diffrn_reflns_limit_k_max 19
_diffrn_reflns_limit_k_min -19
_diffrn_reflns_limit_l_max 22
_diffrn_reflns_limit_l_min -22
_diffrn_reflns_number 32165
_diffrn_reflns_theta_full 25.05
_diffrn_reflns_theta_max 25.05
_diffrn_reflns_theta_min 2.28
_diffrn_standards_decay_% 0
_diffrn_standards_interval_time 0
_diffrn_standards_number 0
_exptl_absorpt_coefficient_mu 1.876
_exptl_absorpt_correction_T_max 0.8644
_exptl_absorpt_correction_T_min 0.6513
_exptl_absorpt_correction_type multi-scan
_exptl_absorpt_process_details
;
(SADABS; Bruker, 2008)
;
_exptl_crystal_colour colourless
_exptl_crystal_density_diffrn 1.727
_exptl_crystal_density_method 'not measured'
_exptl_crystal_description prism
_exptl_crystal_F_000 2246
_exptl_crystal_size_max 0.25
_exptl_crystal_size_mid 0.10
_exptl_crystal_size_min 0.08
_refine_diff_density_max 1.053
_refine_diff_density_min -0.861
_refine_ls_extinction_method none
_refine_ls_goodness_of_fit_ref 1.023
_refine_ls_hydrogen_treatment constr
_refine_ls_matrix_type full
_refine_ls_number_parameters 939
_refine_ls_number_reflns 15393
_refine_ls_number_restraints 13
_refine_ls_restrained_S_all 1.025
_refine_ls_R_factor_all 0.0428
_refine_ls_R_factor_gt 0.0325
_refine_ls_shift/su_max 0.002
_refine_ls_shift/su_mean 0.000
_refine_ls_structure_factor_coef Fsqd
_refine_ls_weighting_details 'calc w=1/[\s^2^(Fo^2^)+(0.0327P)^2^+7.0359P] where P=(Fo^2^+2Fc^2^)/3'
_refine_ls_weighting_scheme calc
_refine_ls_wR_factor_gt 0.0757
_refine_ls_wR_factor_ref 0.0813
_reflns_number_gt 12647
_reflns_number_total 15393
_reflns_threshold_expression I>2\s(I)
_cod_data_source_file rz5135sup1.cf
_cod_data_source_block I
_cod_original_cell_volume 4403.5(8)
_cod_database_code 2240143
_cod_database_fobs_code 2240143

loop_
_symmetry_equiv_pos_as_xyz
'x, y, z'
'-x, -y, -z'

loop_
_atom_site_type_symbol
_atom_site_label
_atom_site_fract_x
_atom_site_fract_y
_atom_site_fract_z
_atom_site_U_iso_or_equiv
_atom_site_adp_type
_atom_site_calc_flag
_atom_site_refinement_flags
_atom_site_occupancy
_atom_site_symmetry_multiplicity
Sn Sn1 0.685246(19) 0.791596(19) 0.170459(15) 0.01787(7) Uani d . 1 1
Sn Sn2 0.966134(19) 0.911141(18) -0.060628(15) 0.01612(7) Uani d . 1 1
Sn Sn3 0.810971(19) 0.952093(19) 0.039582(15) 0.01870(7) Uani d . 1 1
Sn Sn4 0.89930(2) 1.117309(19) -0.097902(16) 0.01963(7) Uani d . 1 1
Sn Sn5 0.92982(2) 0.92791(2) 0.192584(15) 0.02104(8) Uani d . 1 1
Sn Sn6 0.85140(2) 0.757667(19) 0.060876(16) 0.02163(8) Uani d . 1 1
Mo Mo1 0.53944(3) 0.70788(3) 0.06271(2) 0.02364(10) Uani d . 1 1
C C1 0.4366(3) 0.6569(3) -0.0160(3) 0.0361(12) Uani d . 1 1
O O1 0.3815(3) 0.6304(3) -0.0648(2) 0.0605(12) Uani d . 1 1
C C2 0.5399(3) 0.8310(3) 0.0395(2) 0.0317(11) Uani d . 1 1
O O2 0.5359(3) 0.8959(3) 0.0220(2) 0.0490(10) Uani d . 1 1
C C3 0.6197(3) 0.7062(3) -0.0167(3) 0.0362(12) Uani d . 1 1
O O3 0.6577(3) 0.7023(3) -0.0649(2) 0.0582(12) Uani d . 1 1
C C4 0.4556(3) 0.7000(3) 0.1403(3) 0.0328(11) Uani d . 1 1
O O4 0.4091(2) 0.6921(3) 0.1841(2) 0.0467(10) Uani d . 1 1
C C5 0.5335(4) 0.5822(4) 0.0802(3) 0.0416(13) Uani d . 1 1
O O5 0.5262(3) 0.5108(3) 0.0895(2) 0.0677(14) Uani d . 1 1
O O6 0.80248(19) 0.85657(18) 0.11909(15) 0.0203(6) Uani d . 1 1
O O7 0.85443(18) 0.85519(18) -0.01250(15) 0.0187(6) Uani d . 1 1
O O8 1.06470(19) 0.97324(18) 0.03098(14) 0.0181(6) Uani d . 1 1
O O9 1.06823(18) 0.98435(18) -0.11153(14) 0.0176(6) Uani d . 1 1
O O10 1.03136(19) 1.15737(18) -0.12387(15) 0.0201(6) Uani d . 1 1
N N1 0.6241(2) 0.7467(2) 0.28026(19) 0.0222(8) Uani d . 1 1
N N2 0.9094(2) 0.8320(2) -0.17287(18) 0.0201(8) Uani d . 1 1
O O11 0.78447(19) 0.75398(18) 0.21973(16) 0.0228(7) Uani d . 1 1
O O12 0.7178(2) 0.91510(19) 0.22391(17) 0.0280(7) Uani d . 1 1
O O21 0.98747(19) 0.79539(18) -0.04078(15) 0.0199(6) Uani d . 1 1
O O22 0.87601(19) 1.01447(19) -0.18414(15) 0.0229(7) Uani d . 1 1
C C11 0.7763(3) 0.6773(3) 0.2552(2) 0.0225(10) Uani d . 1 1
C C12 0.6752(3) 0.6218(3) 0.2598(2) 0.0250(10) Uani d . 1 1
H H12A 0.6411 0.6052 0.2108 0.030 Uiso calc R 1 1
H H12B 0.6707 0.5655 0.2802 0.030 Uiso calc R 1 1
C C13 0.6331(3) 0.6737(3) 0.3059(2) 0.0265(10) Uani d . 1 1
C C14 0.6092(3) 0.6517(3) 0.3728(3) 0.0351(12) Uani d . 1 1
H H14 0.6159 0.6002 0.3905 0.042 Uiso calc R 1 1
C C15 0.5754(4) 0.7059(3) 0.4133(3) 0.0410(13) Uani d . 1 1
H H15 0.5585 0.6917 0.4593 0.049 Uiso calc R 1 1
C C16 0.5662(3) 0.7810(3) 0.3871(3) 0.0362(12) Uani d . 1 1
H H16 0.5430 0.8186 0.4146 0.043 Uiso calc R 1 1
C C17 0.5915(3) 0.8002(3) 0.3198(2) 0.0251(10) Uani d . 1 1
C C18 0.5819(3) 0.8784(3) 0.2862(3) 0.0263(10) Uani d . 1 1
H H18A 0.5509 0.9075 0.3180 0.032 Uiso calc R 1 1
H H18B 0.5415 0.8549 0.2401 0.032 Uiso calc R 1 1
C C19 0.6710(3) 0.9520(3) 0.2710(2) 0.0254(10) Uani d . 1 1
C C21 1.0135(3) 0.7384(3) -0.0902(2) 0.0215(9) Uani d . 1 1
C C22 1.0447(3) 0.7887(3) -0.1557(2) 0.0212(9) Uani d . 1 1
H H22A 1.0872 0.8509 -0.1390 0.025 Uiso calc R 1 1
H H22B 1.0769 0.7575 -0.1844 0.025 Uiso calc R 1 1
C C23 0.9628(3) 0.7907(3) -0.2014(2) 0.0221(10) Uani d . 1 1
C C24 0.9369(3) 0.7394(3) -0.2680(2) 0.0309(11) Uani d . 1 1
H H24 0.9778 0.7160 -0.2889 0.037 Uiso calc R 1 1
C C25 0.8516(4) 0.7222(3) -0.3041(3) 0.0405(13) Uani d . 1 1
H H25 0.8322 0.6858 -0.3494 0.049 Uiso calc R 1 1
C C26 0.7956(4) 0.7591(3) -0.2727(3) 0.0341(12) Uani d . 1 1
H H26 0.7352 0.7448 -0.2951 0.041 Uiso calc R 1 1
C C27 0.8256(3) 0.8170(3) -0.2087(2) 0.0237(10) Uani d . 1 1
C C28 0.7678(3) 0.8649(3) -0.1809(2) 0.0250(10) Uani d . 1 1
H H28A 0.7801 0.8762 -0.1278 0.030 Uiso calc R 1 1
H H28B 0.7029 0.8264 -0.1941 0.030 Uiso calc R 1 1
C C29 0.7865(3) 0.9567(3) -0.2120(2) 0.0232(10) Uani d . 1 1
C C31 0.8220(3) 0.6238(3) 0.2112(2) 0.0241(10) Uani d . 1 1
C C32 0.7752(3) 0.5447(3) 0.1656(2) 0.0295(11) Uani d . 1 1
H H32 0.7111 0.5169 0.1644 0.035 Uiso calc R 1 1
C C33 0.8215(4) 0.5056(3) 0.1215(3) 0.0349(12) Uani d . 1 1
H H33 0.7889 0.4511 0.0909 0.042 Uiso calc R 1 1
C C34 0.9131(3) 0.5455(3) 0.1222(3) 0.0321(11) Uani d . 1 1
H H34 0.9442 0.5194 0.0916 0.039 Uiso calc R 1 1
C C35 0.9610(3) 0.6241(3) 0.1675(3) 0.0316(11) Uani d . 1 1
H H35 1.0251 0.6513 0.1685 0.038 Uiso calc R 1 1
C C36 0.9158(3) 0.6626(3) 0.2110(2) 0.0265(10) Uani d . 1 1
H H36 0.9493 0.7168 0.2416 0.032 Uiso calc R 1 1
C C41 0.8248(3) 0.7055(3) 0.3317(2) 0.0264(10) Uani d . 1 1
C C42 0.8368(4) 0.6409(4) 0.3725(3) 0.0388(13) Uani d . 1 1
H H42 0.8185 0.5800 0.3516 0.047 Uiso calc R 1 1
C C43 0.8758(4) 0.6661(4) 0.4443(3) 0.0536(16) Uani d . 1 1
H H43 0.8831 0.6219 0.4724 0.064 Uiso calc R 1 1
C C44 0.9034(4) 0.7534(5) 0.4743(3) 0.0563(17) Uani d . 1 1
H H44 0.9293 0.7696 0.5232 0.068 Uiso calc R 1 1
C C45 0.8940(4) 0.8174(4) 0.4345(3) 0.0454(14) Uani d . 1 1
H H45 0.9149 0.8784 0.4556 0.054 Uiso calc R 1 1
C C46 0.8541(3) 0.7944(3) 0.3634(3) 0.0330(12) Uani d . 1 1
H H46 0.8468 0.8394 0.3364 0.040 Uiso calc R 1 1
C C51 0.6417(3) 1.0224(3) 0.2355(2) 0.0256(10) Uani d . 1 1
C C52 0.5979(3) 1.0710(3) 0.2717(3) 0.0334(12) Uani d . 1 1
H H52 0.5888 1.0632 0.3204 0.040 Uiso calc R 1 1
C C53 0.5672(4) 1.1308(3) 0.2379(3) 0.0425(14) Uani d . 1 1
H H53 0.5364 1.1628 0.2633 0.051 Uiso calc R 1 1
C C54 0.5811(4) 1.1440(4) 0.1688(3) 0.0441(14) Uani d . 1 1
H H54 0.5611 1.1859 0.1463 0.053 Uiso calc R 1 1
C C55 0.6239(4) 1.0965(4) 0.1315(3) 0.0425(14) Uani d . 1 1
H H55 0.6323 1.1048 0.0829 0.051 Uiso calc R 1 1
C C56 0.6551(3) 1.0360(3) 0.1649(3) 0.0353(12) Uani d . 1 1
H H56 0.6856 1.0041 0.1390 0.042 Uiso calc R 1 1
C C61 0.7361(3) 0.9971(3) 0.3403(3) 0.0275(11) Uani d . 1 1
C C62 0.8294(3) 1.0312(3) 0.3361(3) 0.0423(14) Uani d . 1 1
H H62 0.8510 1.0251 0.2911 0.051 Uiso calc R 1 1
C C63 0.8908(4) 1.0735(4) 0.3961(3) 0.0516(16) Uani d . 1 1
H H63 0.9541 1.0957 0.3921 0.062 Uiso calc R 1 1
C C64 0.8614(4) 1.0843(4) 0.4621(3) 0.0487(15) Uani d . 1 1
H H64 0.9037 1.1133 0.5037 0.058 Uiso calc R 1 1
C C65 0.7697(4) 1.0521(4) 0.4663(3) 0.0448(14) Uani d . 1 1
H H65 0.7483 1.0595 0.5111 0.054 Uiso calc R 1 1
C C66 0.7083(3) 1.0092(3) 0.4066(3) 0.0350(12) Uani d . 1 1
H H66 0.6451 0.9875 0.4111 0.042 Uiso calc R 1 1
C C71 1.0894(3) 0.7166(3) -0.0489(2) 0.0236(10) Uani d . 1 1
C C72 1.1810(3) 0.7605(3) -0.0534(3) 0.0314(11) Uani d . 1 1
H H72 1.1988 0.8036 -0.0863 0.038 Uiso calc R 1 1
C C73 1.2470(3) 0.7426(4) -0.0110(3) 0.0420(13) Uani d . 1 1
H H73 1.3096 0.7737 -0.0144 0.050 Uiso calc R 1 1
C C74 1.2218(4) 0.6795(4) 0.0364(3) 0.0386(13) Uani d . 1 1
H H74 1.2670 0.6666 0.0652 0.046 Uiso calc R 1 1
C C75 1.1315(3) 0.6355(3) 0.0416(3) 0.0345(12) Uani d . 1 1
H H75 1.1141 0.5922 0.0744 0.041 Uiso calc R 1 1
C C76 1.0654(3) 0.6536(3) -0.0005(2) 0.0296(11) Uani d . 1 1
H H76 1.0029 0.6227 0.0036 0.036 Uiso calc R 1 1
C C81 0.9330(3) 0.6513(3) -0.1195(2) 0.0213(9) Uani d . 1 1
C C82 0.8440(3) 0.6405(3) -0.1121(2) 0.0269(10) Uani d . 1 1
H H82 0.8309 0.6863 -0.0849 0.032 Uiso calc R 1 1
C C83 0.7733(3) 0.5633(3) -0.1441(3) 0.0346(12) Uani d . 1 1
H H83 0.7123 0.5564 -0.1383 0.042 Uiso calc R 1 1
C C84 0.7909(4) 0.4966(3) -0.1842(3) 0.0398(13) Uani d . 1 1
H H84 0.7424 0.4435 -0.2056 0.048 Uiso calc R 1 1
C C85 0.8793(3) 0.5079(3) -0.1928(3) 0.0334(12) Uani d . 1 1
H H85 0.8917 0.4627 -0.2214 0.040 Uiso calc R 1 1
C C86 0.9505(3) 0.5837(3) -0.1606(2) 0.0273(10) Uani d . 1 1
H H86 1.0115 0.5900 -0.1663 0.033 Uiso calc R 1 1
C C91 0.7179(3) 0.9999(3) -0.1916(2) 0.0238(10) Uani d . 1 1
C C92 0.7089(3) 1.0682(3) -0.2292(3) 0.0344(12) Uani d . 1 1
H H92 0.7404 1.0825 -0.2699 0.041 Uiso calc R 1 1
C C93 0.6554(4) 1.1154(4) -0.2085(3) 0.0409(13) Uani d . 1 1
H H93 0.6500 1.1617 -0.2350 0.049 Uiso calc R 1 1
C C94 0.6096(3) 1.0957(4) -0.1494(3) 0.0391(13) Uani d . 1 1
H H94 0.5734 1.1288 -0.1347 0.047 Uiso calc R 1 1
C C95 0.6164(3) 1.0282(3) -0.1121(3) 0.0359(12) Uani d . 1 1
H H95 0.5850 1.0145 -0.0713 0.043 Uiso calc R 1 1
C C96 0.6694(3) 0.9795(3) -0.1336(2) 0.0284(11) Uani d . 1 1
H H96 0.6722 0.9315 -0.1081 0.034 Uiso calc R 1 1
C C101 0.7761(3) 0.9359(3) -0.2946(2) 0.0252(10) Uani d . 1 1
C C102 0.6914(3) 0.8866(3) -0.3321(3) 0.0345(12) Uani d . 1 1
H H102 0.6390 0.8720 -0.3075 0.041 Uiso calc R 1 1
C C103 0.6819(4) 0.8583(4) -0.4049(3) 0.0422(13) Uani d . 1 1
H H103 0.6234 0.8241 -0.4299 0.051 Uiso calc R 1 1
C C104 0.7567(4) 0.8795(4) -0.4409(3) 0.0483(15) Uani d . 1 1
H H104 0.7503 0.8589 -0.4907 0.058 Uiso calc R 1 1
C C105 0.8416(4) 0.9311(4) -0.4048(3) 0.0456(14) Uani d . 1 1
H H105 0.8934 0.9473 -0.4300 0.055 Uiso calc R 1 1
C C106 0.8510(3) 0.9592(3) -0.3317(3) 0.0325(11) Uani d . 1 1
H H106 0.9094 0.9947 -0.3070 0.039 Uiso calc R 1 1
C C111 0.0557(5) 0.5705(5) 0.6447(4) 0.0699(19) Uiso d . 1 1
C C112 0.0782(5) 0.6529(5) 0.6126(4) 0.071(2) Uiso d . 1 1
H H112 0.0447 0.6568 0.5694 0.085 Uiso calc R 1 1
C C113 0.1486(5) 0.7240(5) 0.6465(4) 0.0655(18) Uiso d . 1 1
H H113 0.1663 0.7781 0.6248 0.079 Uiso calc R 1 1
C C114 0.1964(5) 0.7230(5) 0.7109(4) 0.077(2) Uiso d . 1 1
H H114 0.2440 0.7759 0.7338 0.092 Uiso calc R 1 1
C C115 0.1749(5) 0.6470(5) 0.7404(4) 0.075(2) Uiso d . 1 1
H H115 0.2078 0.6452 0.7847 0.090 Uiso calc R 1 1
C C116 0.1042(4) 0.5694(4) 0.7067(3) 0.0581(17) Uiso d . 1 1
H H116 0.0903 0.5151 0.7280 0.070 Uiso calc R 1 1
C C117 -0.0207(7) 0.4918(7) 0.6110(5) 0.124(4) Uiso d . 1 1
H H11C -0.0617 0.4679 0.6467 0.186 Uiso calc R 1 1
H H11B 0.0017 0.4456 0.5920 0.186 Uiso calc R 1 1
H H11A -0.0538 0.5086 0.5716 0.186 Uiso calc R 1 1
C C121 0.1876(6) 0.7334(7) 0.3756(5) 0.1144(13) Uiso d D 1 1
C C122 0.1926(6) 0.7164(6) 0.4470(5) 0.1144(13) Uiso d D 1 1
H H122 0.1552 0.7329 0.4780 0.137 Uiso calc R 1 1
C C123 0.2512(6) 0.6758(6) 0.4737(5) 0.1144(13) Uiso d D 1 1
H H123 0.2535 0.6653 0.5226 0.137 Uiso calc R 1 1
C C124 0.3073(7) 0.6499(6) 0.4294(5) 0.1144(13) Uiso d D 1 1
H H124 0.3483 0.6227 0.4467 0.137 Uiso calc R 1 1
C C125 0.2983(7) 0.6672(6) 0.3586(5) 0.1144(13) Uiso d D 1 1
H H125 0.3354 0.6509 0.3274 0.137 Uiso calc R 1 1
C C126 0.2399(6) 0.7061(6) 0.3296(5) 0.1144(13) Uiso d D 1 1
H H126 0.2356 0.7140 0.2801 0.137 Uiso calc R 1 1
C C127 0.1240(6) 0.7751(6) 0.3491(5) 0.1144(13) Uiso d D 1 1
H H12C 0.1172 0.7685 0.2964 0.172 Uiso calc R 1 1
H H12D 0.1476 0.8392 0.3678 0.172 Uiso calc R 1 1
H H12E 0.0647 0.7456 0.3654 0.172 Uiso calc R 1 1
C C131 0.4604(7) 0.4059(7) 0.3531(5) 0.1180(13) Uiso d D 1 1
C C132 0.4439(7) 0.4062(7) 0.2790(5) 0.1180(13) Uiso d D 1 1
H H132 0.3966 0.4237 0.2586 0.142 Uiso calc R 1 1
C C133 0.4999(6) 0.3798(7) 0.2365(5) 0.1180(13) Uiso d D 1 1
H H133 0.4852 0.3717 0.1858 0.142 Uiso calc R 1 1
C C134 0.5760(6) 0.3647(7) 0.2649(5) 0.1180(13) Uiso d D 1 1
H H134 0.6151 0.3504 0.2345 0.142 Uiso calc R 1 1
C C135 0.5938(7) 0.3710(7) 0.3392(5) 0.1180(13) Uiso d D 1 1
H H135 0.6462 0.3616 0.3599 0.142 Uiso calc R 1 1
C C136 0.5357(6) 0.3908(7) 0.3837(5) 0.1180(13) Uiso d D 1 1
H H136 0.5477 0.3939 0.4345 0.142 Uiso calc R 1 1
C C137 0.4025(7) 0.4285(7) 0.4018(5) 0.1180(13) Uiso d . 1 1
H H13A 0.4404 0.4667 0.4448 0.177 Uiso calc R 1 1
H H13B 0.3597 0.3732 0.4159 0.177 Uiso calc R 1 1
H H13C 0.3685 0.4609 0.3775 0.177 Uiso calc R 1 1
C C141 0.5280(4) 0.0816(4) 0.4727(3) 0.0522(15) Uiso d . 1 1
H H141 0.5474 0.1377 0.4539 0.063 Uiso calc PR 0.50 1
C C142 0.5665(4) 0.0736(4) 0.5390(3) 0.0549(16) Uiso d . 1 1
H H142 0.6124 0.1247 0.5662 0.066 Uiso calc R 1 1
C C143 0.5395(4) -0.0071(4) 0.5663(3) 0.0556(16) Uiso d . 1 1
H H143 0.5671 -0.0120 0.6119 0.067 Uiso calc R 1 1
C C147 0.4373(9) -0.1710(9) 0.5552(7) 0.064(4) Uiso d P 0.50 1
H H14A 0.4419 -0.2176 0.5201 0.096 Uiso calc PR 0.50 1
H H14B 0.3735 -0.1854 0.5630 0.096 Uiso calc PR 0.50 1
H H14C 0.4737 -0.1684 0.6008 0.096 Uiso calc PR 0.50 1

loop_
_atom_site_aniso_label
_atom_site_aniso_U_11
_atom_site_aniso_U_22
_atom_site_aniso_U_33
_atom_site_aniso_U_12
_atom_site_aniso_U_13
_atom_site_aniso_U_23
Sn1 0.01573(15) 0.01795(15) 0.01960(15) 0.00602(12) 0.00312(12) -0.00007(11)
Sn2 0.01583(15) 0.01599(15) 0.01729(15) 0.00685(12) 0.00359(11) -0.00015(11)
Sn3 0.01641(15) 0.02035(16) 0.02130(16) 0.00919(12) 0.00340(12) 0.00085(12)
Sn4 0.01893(16) 0.02015(16) 0.02271(16) 0.01062(13) 0.00291(12) 0.00232(12)
Sn5 0.02239(16) 0.02407(16) 0.01741(15) 0.00931(13) 0.00342(12) 0.00168(12)
Sn6 0.02153(16) 0.01691(15) 0.02576(17) 0.00640(13) 0.00212(13) 0.00224(12)
Mo1 0.0186(2) 0.0253(2) 0.0252(2) 0.00811(17) -0.00110(16) -0.00314(16)
C1 0.023(3) 0.043(3) 0.041(3) 0.015(2) -0.003(2) -0.009(2)
O1 0.040(2) 0.078(3) 0.056(3) 0.026(2) -0.021(2) -0.025(2)
C2 0.033(3) 0.039(3) 0.022(3) 0.014(2) 0.001(2) -0.001(2)
O2 0.062(3) 0.043(2) 0.050(2) 0.027(2) 0.004(2) 0.0147(19)
C3 0.022(3) 0.044(3) 0.036(3) 0.008(2) -0.005(2) -0.005(2)
O3 0.037(2) 0.091(3) 0.040(2) 0.018(2) 0.0116(19) -0.009(2)
C4 0.023(3) 0.033(3) 0.038(3) 0.006(2) 0.000(2) 0.001(2)
O4 0.033(2) 0.055(2) 0.046(2) 0.0068(18) 0.0154(19) 0.0027(19)
C5 0.048(3) 0.035(3) 0.034(3) 0.011(3) -0.009(3) -0.008(2)
O5 0.106(4) 0.033(2) 0.060(3) 0.029(2) -0.019(3) -0.006(2)
O6 0.0181(15) 0.0214(16) 0.0218(16) 0.0060(13) 0.0087(12) 0.0031(12)
O7 0.0181(15) 0.0187(15) 0.0211(15) 0.0082(12) 0.0064(12) 0.0014(12)
O8 0.0194(15) 0.0173(15) 0.0184(15) 0.0080(12) 0.0019(12) 0.0009(12)
O9 0.0177(15) 0.0169(15) 0.0178(15) 0.0051(12) 0.0055(12) 0.0020(12)
O10 0.0194(16) 0.0187(15) 0.0210(16) 0.0059(13) 0.0029(12) -0.0001(12)
N1 0.0158(19) 0.024(2) 0.025(2) 0.0040(16) 0.0032(15) 0.0012(16)
N2 0.0210(19) 0.0175(18) 0.0220(19) 0.0076(16) 0.0030(16) 0.0003(15)
O11 0.0173(15) 0.0195(16) 0.0326(18) 0.0072(13) 0.0029(13) 0.0069(13)
O12 0.0273(18) 0.0206(16) 0.0364(19) 0.0085(14) 0.0134(15) -0.0036(14)
O21 0.0242(16) 0.0193(15) 0.0204(15) 0.0131(13) 0.0037(13) 0.0008(12)
O22 0.0189(16) 0.0283(17) 0.0227(16) 0.0114(13) 0.0021(13) -0.0027(13)
C11 0.023(2) 0.019(2) 0.024(2) 0.0067(19) 0.0014(19) 0.0026(18)
C12 0.028(3) 0.021(2) 0.027(2) 0.009(2) 0.003(2) 0.0020(19)
C13 0.023(2) 0.026(3) 0.029(3) 0.007(2) 0.003(2) 0.004(2)
C14 0.038(3) 0.034(3) 0.035(3) 0.011(2) 0.014(2) 0.012(2)
C15 0.050(3) 0.042(3) 0.033(3) 0.014(3) 0.021(3) 0.012(2)
C16 0.040(3) 0.034(3) 0.034(3) 0.010(2) 0.021(2) 0.002(2)
C17 0.017(2) 0.026(2) 0.030(3) 0.0048(19) 0.0077(19) 0.002(2)
C18 0.021(2) 0.031(3) 0.030(3) 0.013(2) 0.007(2) -0.001(2)
C19 0.023(2) 0.022(2) 0.032(3) 0.009(2) 0.007(2) -0.0019(19)
C21 0.022(2) 0.019(2) 0.026(2) 0.0110(19) 0.0062(19) 0.0021(18)
C22 0.020(2) 0.020(2) 0.025(2) 0.0099(19) 0.0044(19) -0.0012(18)
C23 0.025(2) 0.022(2) 0.023(2) 0.0102(19) 0.0077(19) 0.0064(18)
C24 0.038(3) 0.032(3) 0.027(3) 0.018(2) 0.007(2) -0.001(2)
C25 0.055(4) 0.043(3) 0.027(3) 0.028(3) -0.008(3) -0.009(2)
C26 0.039(3) 0.030(3) 0.032(3) 0.017(2) -0.012(2) -0.007(2)
C27 0.026(2) 0.022(2) 0.024(2) 0.010(2) -0.0004(19) 0.0044(19)
C28 0.024(2) 0.027(2) 0.024(2) 0.012(2) -0.0030(19) 0.0007(19)
C29 0.023(2) 0.025(2) 0.022(2) 0.010(2) -0.0006(19) 0.0018(18)
C31 0.028(3) 0.023(2) 0.025(2) 0.014(2) 0.003(2) 0.0044(19)
C32 0.026(3) 0.032(3) 0.032(3) 0.013(2) 0.003(2) 0.000(2)
C33 0.041(3) 0.027(3) 0.036(3) 0.013(2) 0.005(2) 0.000(2)
C34 0.043(3) 0.028(3) 0.034(3) 0.023(2) 0.013(2) 0.005(2)
C35 0.028(3) 0.031(3) 0.041(3) 0.015(2) 0.008(2) 0.008(2)
C36 0.028(3) 0.024(2) 0.028(3) 0.010(2) 0.006(2) 0.0014(19)
C41 0.022(2) 0.033(3) 0.024(2) 0.011(2) 0.0034(19) -0.002(2)
C42 0.047(3) 0.041(3) 0.031(3) 0.022(3) -0.002(2) 0.002(2)
C43 0.059(4) 0.068(4) 0.036(3) 0.027(3) -0.004(3) 0.013(3)
C44 0.050(4) 0.077(5) 0.025(3) 0.008(3) -0.004(3) -0.006(3)
C45 0.037(3) 0.050(4) 0.038(3) 0.004(3) 0.010(3) -0.011(3)
C46 0.029(3) 0.036(3) 0.030(3) 0.007(2) 0.008(2) -0.003(2)
C51 0.021(2) 0.022(2) 0.032(3) 0.0054(19) 0.005(2) 0.0018(19)
C52 0.037(3) 0.031(3) 0.037(3) 0.016(2) 0.012(2) 0.003(2)
C53 0.044(3) 0.034(3) 0.060(4) 0.024(3) 0.016(3) 0.005(3)
C54 0.041(3) 0.036(3) 0.058(4) 0.015(3) 0.003(3) 0.018(3)
C55 0.042(3) 0.042(3) 0.039(3) 0.007(3) 0.011(3) 0.012(3)
C56 0.034(3) 0.031(3) 0.040(3) 0.009(2) 0.010(2) 0.003(2)
C61 0.024(2) 0.019(2) 0.040(3) 0.010(2) 0.005(2) 0.000(2)
C62 0.027(3) 0.040(3) 0.054(4) 0.010(2) 0.009(3) -0.018(3)
C63 0.022(3) 0.048(4) 0.075(4) 0.012(3) -0.009(3) -0.021(3)
C64 0.044(4) 0.045(3) 0.048(4) 0.012(3) -0.012(3) -0.011(3)
C65 0.048(4) 0.047(3) 0.033(3) 0.012(3) -0.001(3) 0.000(2)
C66 0.031(3) 0.037(3) 0.034(3) 0.009(2) 0.006(2) -0.002(2)
C71 0.029(3) 0.019(2) 0.026(2) 0.014(2) 0.001(2) -0.0062(18)
C72 0.029(3) 0.027(3) 0.041(3) 0.013(2) 0.003(2) 0.005(2)
C73 0.023(3) 0.046(3) 0.059(4) 0.014(2) 0.002(3) 0.008(3)
C74 0.036(3) 0.045(3) 0.040(3) 0.023(3) -0.003(2) 0.002(2)
C75 0.040(3) 0.039(3) 0.031(3) 0.021(3) 0.005(2) 0.009(2)
C76 0.030(3) 0.033(3) 0.030(3) 0.016(2) 0.004(2) 0.003(2)
C81 0.024(2) 0.023(2) 0.020(2) 0.0107(19) 0.0042(19) 0.0060(18)
C82 0.026(3) 0.026(2) 0.028(3) 0.009(2) 0.005(2) 0.000(2)
C83 0.025(3) 0.035(3) 0.039(3) 0.005(2) 0.006(2) -0.001(2)
C84 0.035(3) 0.028(3) 0.043(3) -0.001(2) 0.002(2) -0.005(2)
C85 0.037(3) 0.025(3) 0.036(3) 0.011(2) 0.002(2) -0.002(2)
C86 0.029(3) 0.025(2) 0.028(3) 0.010(2) 0.003(2) 0.003(2)
C91 0.015(2) 0.028(2) 0.026(2) 0.0090(19) -0.0061(19) -0.0020(19)
C92 0.038(3) 0.039(3) 0.033(3) 0.022(2) 0.009(2) 0.008(2)
C93 0.046(3) 0.044(3) 0.047(3) 0.033(3) 0.008(3) 0.016(3)
C94 0.034(3) 0.046(3) 0.048(3) 0.027(3) 0.011(3) 0.003(3)
C95 0.030(3) 0.043(3) 0.036(3) 0.014(2) 0.008(2) 0.004(2)
C96 0.024(2) 0.032(3) 0.031(3) 0.012(2) 0.002(2) 0.004(2)
C101 0.030(3) 0.030(3) 0.019(2) 0.017(2) -0.003(2) 0.0015(19)
C102 0.031(3) 0.041(3) 0.032(3) 0.017(2) -0.005(2) -0.003(2)
C103 0.037(3) 0.054(4) 0.033(3) 0.021(3) -0.013(2) -0.009(3)
C104 0.059(4) 0.068(4) 0.020(3) 0.030(3) -0.003(3) -0.005(3)
C105 0.044(3) 0.065(4) 0.026(3) 0.018(3) 0.006(2) 0.001(3)
C106 0.033(3) 0.035(3) 0.028(3) 0.011(2) 0.001(2) -0.001(2)

loop_
_atom_type_symbol
_atom_type_description
_atom_type_scat_dispersion_real
_atom_type_scat_dispersion_imag
_atom_type_scat_source
C C 0.0033 0.0016 'International Tables Vol C Tables 4.2.6.8 and 6.1.1.4'
H H 0.0000 0.0000 'International Tables Vol C Tables 4.2.6.8 and 6.1.1.4'
N N 0.0061 0.0033 'International Tables Vol C Tables 4.2.6.8 and 6.1.1.4'
O O 0.0106 0.0060 'International Tables Vol C Tables 4.2.6.8 and 6.1.1.4'
Mo Mo -1.6832 0.6857 'International Tables Vol C Tables 4.2.6.8 and 6.1.1.4'
Sn Sn -0.6537 1.4246 'International Tables Vol C Tables 4.2.6.8 and 6.1.1.4'

loop_
_geom_angle_atom_site_label_1
_geom_angle_atom_site_label_2
_geom_angle_atom_site_label_3
_geom_angle_site_symmetry_1
_geom_angle_site_symmetry_3
_geom_angle
O12 Sn1 O11 . . 99.97(12)
O12 Sn1 O6 . . 83.14(11)
O11 Sn1 O6 . . 75.96(11)
O12 Sn1 N1 . . 82.07(12)
O11 Sn1 N1 . . 78.62(12)
O6 Sn1 N1 . . 147.76(11)
O12 Sn1 Mo1 . . 125.85(9)
O11 Sn1 Mo1 . . 134.16(8)
O6 Sn1 Mo1 . . 107.49(8)
N1 Sn1 Mo1 . . 104.41(8)
O9 Sn2 O7 . . 169.60(11)
O9 Sn2 O21 . . 108.06(11)
O7 Sn2 O21 . . 82.30(11)
O9 Sn2 O8 . 2_775 90.44(11)
O7 Sn2 O8 . 2_775 80.06(11)
O21 Sn2 O8 . 2_775 153.54(11)
O9 Sn2 O8 . . 81.62(11)
O7 Sn2 O8 . . 100.48(11)
O21 Sn2 O8 . . 85.22(11)
O8 Sn2 O8 2_775 . 78.81(11)
O9 Sn2 N2 . . 83.69(11)
O7 Sn2 N2 . . 97.19(12)
O21 Sn2 N2 . . 82.47(11)
O8 Sn2 N2 2_775 . 119.15(11)
O8 Sn2 N2 . . 156.87(11)
O9 Sn2 Sn2 . 2_775 84.85(8)
O7 Sn2 Sn2 . 2_775 90.39(8)
O21 Sn2 Sn2 . 2_775 121.55(8)
O8 Sn2 Sn2 2_775 2_775 39.57(7)
O8 Sn2 Sn2 . 2_775 39.25(7)
N2 Sn2 Sn2 . 2_775 155.68(8)
O7 Sn3 O9 . 2_775 95.76(11)
O7 Sn3 O6 . . 76.64(10)
O9 Sn3 O6 2_775 . 76.33(10)
O7 Sn3 O8 . 2_775 70.30(10)
O9 Sn3 O8 2_775 2_775 71.76(10)
O6 Sn3 O8 . 2_775 130.61(10)
O10 Sn4 O22 . . 82.66(11)
O10 Sn4 O8 . 2_775 86.82(11)
O22 Sn4 O8 . 2_775 85.41(11)
O10 Sn5 O9 2_775 2_775 91.93(11)
O10 Sn5 O6 2_775 . 78.14(11)
O9 Sn5 O6 2_775 . 75.37(10)
O10 Sn6 O7 2_775 . 93.17(11)
O10 Sn6 O6 2_775 . 77.92(11)
O7 Sn6 O6 . . 74.91(10)
C1 Mo1 C5 . . 90.9(2)
C1 Mo1 C4 . . 93.3(2)
C5 Mo1 C4 . . 87.0(2)
C1 Mo1 C3 . . 84.9(2)
C5 Mo1 C3 . . 89.5(2)
C4 Mo1 C3 . . 176.0(2)
C1 Mo1 C2 . . 85.6(2)
C5 Mo1 C2 . . 176.5(2)
C4 Mo1 C2 . . 93.7(2)
C3 Mo1 C2 . . 89.7(2)
C1 Mo1 Sn1 . . 175.92(15)
C5 Mo1 Sn1 . . 93.13(14)
C4 Mo1 Sn1 . . 87.44(14)
C3 Mo1 Sn1 . . 94.62(13)
C2 Mo1 Sn1 . . 90.32(13)
O1 C1 Mo1 . . 175.1(5)
O2 C2 Mo1 . . 174.7(4)
O3 C3 Mo1 . . 174.1(4)
O4 C4 Mo1 . . 177.1(5)
O5 C5 Mo1 . . 177.1(5)
Sn1 O6 Sn3 . . 125.55(13)
Sn1 O6 Sn5 . . 115.29(12)
Sn3 O6 Sn5 . . 101.54(11)
Sn1 O6 Sn6 . . 112.17(12)
Sn3 O6 Sn6 . . 101.22(11)
Sn5 O6 Sn6 . . 96.48(11)
Sn2 O7 Sn3 . . 112.51(12)
Sn2 O7 Sn6 . . 120.20(13)
Sn3 O7 Sn6 . . 107.23(12)
Sn2 O8 Sn2 2_775 . 101.19(11)
Sn2 O8 Sn4 2_775 2_775 130.09(13)
Sn2 O8 Sn4 . 2_775 116.31(12)
Sn2 O8 Sn3 2_775 2_775 96.23(10)
Sn2 O8 Sn3 . 2_775 94.86(10)
Sn4 O8 Sn3 2_775 2_775 111.20(11)
Sn2 O9 Sn3 . 2_775 111.21(12)
Sn2 O9 Sn5 . 2_775 130.83(14)
Sn3 O9 Sn5 2_775 2_775 106.75(11)
Sn6 O10 Sn4 2_775 . 127.47(14)
Sn6 O10 Sn5 2_775 2_775 106.46(12)
Sn4 O10 Sn5 . 2_775 120.31(13)
C13 N1 C17 . . 120.3(4)
C13 N1 Sn1 . . 119.1(3)
C17 N1 Sn1 . . 120.1(3)
C23 N2 C27 . . 118.9(4)
C23 N2 Sn2 . . 114.9(3)
C27 N2 Sn2 . . 125.9(3)
C11 O11 Sn1 . . 129.7(2)
C19 O12 Sn1 . . 132.0(3)
C21 O21 Sn2 . . 126.6(2)
C29 O22 Sn4 . . 120.8(2)
O11 C11 C41 . . 110.5(3)
O11 C11 C31 . . 105.7(3)
C41 C11 C31 . . 110.1(4)
O11 C11 C12 . . 110.8(3)
C41 C11 C12 . . 107.5(4)
C31 C11 C12 . . 112.3(3)
C13 C12 C11 . . 111.4(4)
C13 C12 H12A . . 109.4
C11 C12 H12A . . 109.4
C13 C12 H12B . . 109.4
C11 C12 H12B . . 109.4
H12A C12 H12B . . 108.0
N1 C13 C14 . . 121.1(4)
N1 C13 C12 . . 116.2(4)
C14 C13 C12 . . 122.6(4)
C15 C14 C13 . . 118.8(5)
C15 C14 H14 . . 120.6
C13 C14 H14 . . 120.6
C14 C15 C16 . . 120.1(5)
C14 C15 H15 . . 120.0
C16 C15 H15 . . 120.0
C15 C16 C17 . . 118.8(5)
C15 C16 H16 . . 120.6
C17 C16 H16 . . 120.6
N1 C17 C16 . . 120.8(4)
N1 C17 C18 . . 116.4(4)
C16 C17 C18 . . 122.7(4)
C17 C18 C19 . . 116.8(4)
C17 C18 H18A . . 108.1
C19 C18 H18A . . 108.1
C17 C18 H18B . . 108.1
C19 C18 H18B . . 108.1
H18A C18 H18B . . 107.3
O12 C19 C61 . . 108.0(4)
O12 C19 C51 . . 110.1(4)
C61 C19 C51 . . 109.7(4)
O12 C19 C18 . . 111.0(3)
C61 C19 C18 . . 112.0(4)
C51 C19 C18 . . 106.0(4)
O21 C21 C71 . . 106.6(3)
O21 C21 C81 . . 111.7(3)
C71 C21 C81 . . 110.4(3)
O21 C21 C22 . . 108.7(3)
C71 C21 C22 . . 112.7(4)
C81 C21 C22 . . 106.8(3)
C23 C22 C21 . . 109.1(3)
C23 C22 H22A . . 109.9
C21 C22 H22A . . 109.9
C23 C22 H22B . . 109.9
C21 C22 H22B . . 109.9
H22A C22 H22B . . 108.3
N2 C23 C24 . . 121.5(4)
N2 C23 C22 . . 119.7(4)
C24 C23 C22 . . 118.2(4)
C25 C24 C23 . . 119.9(4)
C25 C24 H24 . . 120.1
C23 C24 H24 . . 120.1
C26 C25 C24 . . 118.1(5)
C26 C25 H25 . . 120.9
C24 C25 H25 . . 120.9
C25 C26 C27 . . 121.2(5)
C25 C26 H26 . . 119.4
C27 C26 H26 . . 119.4
N2 C27 C26 . . 119.9(4)
N2 C27 C28 . . 120.1(4)
C26 C27 C28 . . 119.9(4)
C27 C28 C29 . . 111.5(4)
C27 C28 H28A . . 109.3
C29 C28 H28A . . 109.3
C27 C28 H28B . . 109.3
C29 C28 H28B . . 109.3
H28A C28 H28B . . 108.0
O22 C29 C91 . . 110.1(3)
O22 C29 C101 . . 111.5(4)
C91 C29 C101 . . 109.1(3)
O22 C29 C28 . . 107.8(3)
C91 C29 C28 . . 111.4(4)
C101 C29 C28 . . 106.8(3)
C32 C31 C36 . . 117.8(4)
C32 C31 C11 . . 124.4(4)
C36 C31 C11 . . 117.4(4)
C31 C32 C33 . . 120.6(4)
C31 C32 H32 . . 119.7
C33 C32 H32 . . 119.7
C34 C33 C32 . . 120.1(5)
C34 C33 H33 . . 120.0
C32 C33 H33 . . 120.0
C33 C34 C35 . . 120.1(5)
C33 C34 H34 . . 119.9
C35 C34 H34 . . 119.9
C36 C35 C34 . . 119.9(5)
C36 C35 H35 . . 120.0
C34 C35 H35 . . 120.0
C35 C36 C31 . . 121.4(4)
C35 C36 H36 . . 119.3
C31 C36 H36 . . 119.3
C46 C41 C42 . . 118.6(4)
C46 C41 C11 . . 121.5(4)
C42 C41 C11 . . 119.8(4)
C41 C42 C43 . . 119.6(5)
C41 C42 H42 . . 120.2
C43 C42 H42 . . 120.2
C44 C43 C42 . . 120.6(6)
C44 C43 H43 . . 119.7
C42 C43 H43 . . 119.7
C45 C44 C43 . . 120.4(5)
C45 C44 H44 . . 119.8
C43 C44 H44 . . 119.8
C44 C45 C46 . . 120.5(5)
C44 C45 H45 . . 119.8
C46 C45 H45 . . 119.8
C45 C46 C41 . . 120.3(5)
C45 C46 H46 . . 119.8
C41 C46 H46 . . 119.8
C56 C51 C52 . . 118.2(4)
C56 C51 C19 . . 120.5(4)
C52 C51 C19 . . 121.3(4)
C51 C52 C53 . . 120.9(5)
C51 C52 H52 . . 119.6
C53 C52 H52 . . 119.6
C54 C53 C52 . . 120.4(5)
C54 C53 H53 . . 119.8
C52 C53 H53 . . 119.8
C53 C54 C55 . . 119.9(5)
C53 C54 H54 . . 120.1
C55 C54 H54 . . 120.1
C54 C55 C56 . . 120.3(5)
C54 C55 H55 . . 119.8
C56 C55 H55 . . 119.8
C51 C56 C55 . . 120.3(5)
C51 C56 H56 . . 119.9
C55 C56 H56 . . 119.9
C66 C61 C62 . . 117.2(5)
C66 C61 C19 . . 124.3(4)
C62 C61 C19 . . 118.5(4)
C63 C62 C61 . . 121.1(5)
C63 C62 H62 . . 119.5
C61 C62 H62 . . 119.5
C62 C63 C64 . . 120.8(5)
C62 C63 H63 . . 119.6
C64 C63 H63 . . 119.6
C65 C64 C63 . . 118.3(5)
C65 C64 H64 . . 120.8
C63 C64 H64 . . 120.8
C64 C65 C66 . . 121.1(5)
C64 C65 H65 . . 119.5
C66 C65 H65 . . 119.5
C65 C66 C61 . . 121.6(5)
C65 C66 H66 . . 119.2
C61 C66 H66 . . 119.2
C72 C71 C76 . . 118.1(4)
C72 C71 C21 . . 123.5(4)
C76 C71 C21 . . 118.2(4)
C73 C72 C71 . . 121.1(5)
C73 C72 H72 . . 119.5
C71 C72 H72 . . 119.5
C74 C73 C72 . . 119.9(5)
C74 C73 H73 . . 120.0
C72 C73 H73 . . 120.0
C75 C74 C73 . . 119.8(5)
C75 C74 H74 . . 120.1
C73 C74 H74 . . 120.1
C74 C75 C76 . . 120.4(5)
C74 C75 H75 . . 119.8
C76 C75 H75 . . 119.8
C75 C76 C71 . . 120.7(5)
C75 C76 H76 . . 119.7
C71 C76 H76 . . 119.7
C82 C81 C86 . . 118.8(4)
C82 C81 C21 . . 122.8(4)
C86 C81 C21 . . 118.2(4)
C81 C82 C83 . . 120.5(4)
C81 C82 H82 . . 119.8
C83 C82 H82 . . 119.8
C84 C83 C82 . . 120.6(5)
C84 C83 H83 . . 119.7
C82 C83 H83 . . 119.7
C85 C84 C83 . . 119.1(5)
C85 C84 H84 . . 120.4
C83 C84 H84 . . 120.4
C84 C85 C86 . . 121.0(5)
C84 C85 H85 . . 119.5
C86 C85 H85 . . 119.5
C85 C86 C81 . . 119.9(4)
C85 C86 H86 . . 120.0
C81 C86 H86 . . 120.0
C96 C91 C92 . . 117.7(4)
C96 C91 C29 . . 123.2(4)
C92 C91 C29 . . 118.9(4)
C93 C92 C91 . . 121.3(5)
C93 C92 H92 . . 119.3
C91 C92 H92 . . 119.3
C94 C93 C92 . . 120.1(5)
C94 C93 H93 . . 120.0
C92 C93 H93 . . 120.0
C95 C94 C93 . . 119.8(5)
C95 C94 H94 . . 120.1
C93 C94 H94 . . 120.1
C94 C95 C96 . . 120.2(5)
C94 C95 H95 . . 119.9
C96 C95 H95 . . 119.9
C91 C96 C95 . . 120.9(4)
C91 C96 H96 . . 119.6
C95 C96 H96 . . 119.6
C106 C101 C102 . . 118.8(4)
C106 C101 C29 . . 121.2(4)
C102 C101 C29 . . 119.8(4)
C101 C102 C103 . . 120.8(5)
C101 C102 H102 . . 119.6
C103 C102 H102 . . 119.6
C104 C103 C102 . . 120.1(5)
C104 C103 H103 . . 119.9
C102 C103 H103 . . 119.9
C103 C104 C105 . . 119.9(5)
C103 C104 H104 . . 120.1
C105 C104 H104 . . 120.1
C104 C105 C106 . . 119.9(5)
C104 C105 H105 . . 120.0
C106 C105 H105 . . 120.0
C101 C106 C105 . . 120.5(5)
C101 C106 H106 . . 119.8
C105 C106 H106 . . 119.8
C116 C111 C112 . . 118.9(7)
C116 C111 C117 . . 121.6(7)
C112 C111 C117 . . 119.4(7)
C113 C112 C111 . . 117.0(7)
C113 C112 H112 . . 121.5
C111 C112 H112 . . 121.5
C112 C113 C114 . . 123.7(7)
C112 C113 H113 . . 118.1
C114 C113 H113 . . 118.1
C115 C114 C113 . . 118.9(8)
C115 C114 H114 . . 120.6
C113 C114 H114 . . 120.6
C114 C115 C116 . . 120.4(8)
C114 C115 H115 . . 119.8
C116 C115 H115 . . 119.8
C111 C116 C115 . . 121.0(7)
C111 C116 H116 . . 119.5
C115 C116 H116 . . 119.5
C111 C117 H11C . . 109.5
C111 C117 H11B . . 109.5
H11C C117 H11B . . 109.5
C111 C117 H11A . . 109.5
H11C C117 H11A . . 109.5
H11B C117 H11A . . 109.5
C122 C121 C126 . . 119.3(8)
C122 C121 C127 . . 119.7(8)
C126 C121 C127 . . 121.0(8)
C123 C122 C121 . . 121.2(9)
C123 C122 H122 . . 119.4
C121 C122 H122 . . 119.4
C122 C123 C124 . . 121.2(10)
C122 C123 H123 . . 119.4
C124 C123 H123 . . 119.4
C125 C124 C123 . . 115.0(10)
C125 C124 H124 . . 122.5
C123 C124 H124 . . 122.5
C126 C125 C124 . . 125.7(10)
C126 C125 H125 . . 117.1
C124 C125 H125 . . 117.1
C125 C126 C121 . . 117.5(9)
C125 C126 H126 . . 121.2
C121 C126 H126 . . 121.2
C121 C127 H12C . . 109.5
C121 C127 H12D . . 109.5
H12C C127 H12D . . 109.5
C121 C127 H12E . . 109.5
H12C C127 H12E . . 109.5
H12D C127 H12E . . 109.5
C136 C131 C132 . . 121.6(10)
C136 C131 C137 . . 117.3(9)
C132 C131 C137 . . 121.0(9)
C133 C132 C131 . . 117.0(10)
C133 C132 H132 . . 121.5
C131 C132 H132 . . 121.5
C134 C133 C132 . . 122.9(10)
C134 C133 H133 . . 118.6
C132 C133 H133 . . 118.6
C133 C134 C135 . . 118.2(10)
C133 C134 H134 . . 120.9
C135 C134 H134 . . 120.9
C134 C135 C136 . . 120.8(10)
C134 C135 H135 . . 119.6
C136 C135 H135 . . 119.6
C131 C136 C135 . . 119.1(10)
C131 C136 H136 . . 120.5
C135 C136 H136 . . 120.5
C131 C137 H13A . . 109.5
C131 C137 H13B . . 109.5
H13A C137 H13B . . 109.5
C131 C137 H13C . . 109.5
H13A C137 H13C . . 109.5
H13B C137 H13C . . 109.5
C142 C141 C143 . 2_656 119.3(6)
C142 C141 H141 . . 120.3
C143 C141 H141 2_656 . 120.3
C143 C142 C141 . . 120.8(6)
C143 C142 H142 . . 119.6
C141 C142 H142 . . 119.6
C142 C143 C141 . 2_656 119.9(6)
C142 C143 H143 . . 120.0
C141 C143 H143 2_656 . 120.0
C141 C147 H14A 2_656 . 109.5
C141 C147 H14B 2_656 . 109.5
H14A C147 H14B . . 109.5
C141 C147 H14C 2_656 . 109.5
H14A C147 H14C . . 109.5
H14B C147 H14C . . 109.5

loop_
_geom_bond_atom_site_label_1
_geom_bond_atom_site_label_2
_geom_bond_site_symmetry_2
_geom_bond_distance
Sn1 O12 . 2.009(3)
Sn1 O11 . 2.047(3)
Sn1 O6 . 2.140(3)
Sn1 N1 . 2.414(3)
Sn1 Mo1 . 2.7879(5)
Sn2 O9 . 2.006(3)
Sn2 O7 . 2.012(3)
Sn2 O21 . 2.053(3)
Sn2 O8 2_775 2.116(3)
Sn2 O8 . 2.130(3)
Sn2 N2 . 2.298(3)
Sn2 Sn2 2_775 3.2809(6)
Sn3 O7 . 2.109(3)
Sn3 O9 2_775 2.113(3)
Sn3 O6 . 2.205(3)
Sn3 O8 2_775 2.475(3)
Sn4 O10 . 2.075(3)
Sn4 O22 . 2.119(3)
Sn4 O8 2_775 2.184(3)
Sn5 O10 2_775 2.083(3)
Sn5 O9 2_775 2.152(3)
Sn5 O6 . 2.214(3)
Sn6 O10 2_775 2.064(3)
Sn6 O7 . 2.159(3)
Sn6 O6 . 2.240(3)
Mo1 C1 . 1.986(5)
Mo1 C5 . 2.035(6)
Mo1 C4 . 2.040(5)
Mo1 C3 . 2.047(5)
Mo1 C2 . 2.050(5)
C1 O1 . 1.147(6)
C2 O2 . 1.136(6)
C3 O3 . 1.141(6)
C4 O4 . 1.137(6)
C5 O5 . 1.136(6)
O8 Sn2 2_775 2.116(3)
O8 Sn4 2_775 2.184(3)
O8 Sn3 2_775 2.475(3)
O9 Sn3 2_775 2.113(3)
O9 Sn5 2_775 2.152(3)
O10 Sn6 2_775 2.064(3)
O10 Sn5 2_775 2.083(3)
N1 C13 . 1.347(6)
N1 C17 . 1.351(6)
N2 C23 . 1.361(5)
N2 C27 . 1.364(5)
O11 C11 . 1.416(5)
O12 C19 . 1.420(5)
O21 C21 . 1.433(5)
O22 C29 . 1.415(5)
C11 C41 . 1.522(6)
C11 C31 . 1.536(6)
C11 C12 . 1.547(6)
C12 C13 . 1.501(6)
C12 H12A . 0.9900
C12 H12B . 0.9900
C13 C14 . 1.383(6)
C14 C15 . 1.380(7)
C14 H14 . 0.9500
C15 C16 . 1.384(7)
C15 H15 . 0.9500
C16 C17 . 1.386(6)
C16 H16 . 0.9500
C17 C18 . 1.496(6)
C18 C19 . 1.553(6)
C18 H18A . 0.9900
C18 H18B . 0.9900
C19 C61 . 1.537(6)
C19 C51 . 1.539(6)
C21 C71 . 1.532(6)
C21 C81 . 1.538(6)
C21 C22 . 1.549(6)
C22 C23 . 1.503(6)
C22 H22A . 0.9900
C22 H22B . 0.9900
C23 C24 . 1.383(6)
C24 C25 . 1.381(7)
C24 H24 . 0.9500
C25 C26 . 1.371(7)
C25 H25 . 0.9500
C26 C27 . 1.392(6)
C26 H26 . 0.9500
C27 C28 . 1.486(6)
C28 C29 . 1.567(6)
C28 H28A . 0.9900
C28 H28B . 0.9900
C29 C91 . 1.536(6)
C29 C101 . 1.542(6)
C31 C32 . 1.390(6)
C31 C36 . 1.394(6)
C32 C33 . 1.399(7)
C32 H32 . 0.9500
C33 C34 . 1.361(7)
C33 H33 . 0.9500
C34 C35 . 1.384(7)
C34 H34 . 0.9500
C35 C36 . 1.373(6)
C35 H35 . 0.9500
C36 H36 . 0.9500
C41 C46 . 1.391(6)
C41 C42 . 1.392(7)
C42 C43 . 1.399(7)
C42 H42 . 0.9500
C43 C44 . 1.361(8)
C43 H43 . 0.9500
C44 C45 . 1.358(8)
C44 H44 . 0.9500
C45 C46 . 1.388(7)
C45 H45 . 0.9500
C46 H46 . 0.9500
C51 C56 . 1.385(6)
C51 C52 . 1.386(6)
C52 C53 . 1.391(7)
C52 H52 . 0.9500
C53 C54 . 1.359(8)
C53 H53 . 0.9500
C54 C55 . 1.371(8)
C54 H54 . 0.9500
C55 C56 . 1.400(7)
C55 H55 . 0.9500
C56 H56 . 0.9500
C61 C66 . 1.379(7)
C61 C62 . 1.395(7)
C62 C63 . 1.375(7)
C62 H62 . 0.9500
C63 C64 . 1.382(8)
C63 H63 . 0.9500
C64 C65 . 1.369(8)
C64 H64 . 0.9500
C65 C66 . 1.373(7)
C65 H65 . 0.9500
C66 H66 . 0.9500
C71 C72 . 1.384(6)
C71 C76 . 1.390(6)
C72 C73 . 1.383(7)
C72 H72 . 0.9500
C73 C74 . 1.378(7)
C73 H73 . 0.9500
C74 C75 . 1.370(7)
C74 H74 . 0.9500
C75 C76 . 1.383(7)
C75 H75 . 0.9500
C76 H76 . 0.9500
C81 C82 . 1.378(6)
C81 C86 . 1.397(6)
C82 C83 . 1.386(6)
C82 H82 . 0.9500
C83 C84 . 1.376(7)
C83 H83 . 0.9500
C84 C85 . 1.373(7)
C84 H84 . 0.9500
C85 C86 . 1.380(6)
C85 H85 . 0.9500
C86 H86 . 0.9500
C91 C96 . 1.385(6)
C91 C92 . 1.389(6)
C92 C93 . 1.378(7)
C92 H92 . 0.9500
C93 C94 . 1.378(7)
C93 H93 . 0.9500
C94 C95 . 1.365(7)
C94 H94 . 0.9500
C95 C96 . 1.392(7)
C95 H95 . 0.9500
C96 H96 . 0.9500
C101 C106 . 1.382(7)
C101 C102 . 1.383(6)
C102 C103 . 1.383(7)
C102 H102 . 0.9500
C103 C104 . 1.368(8)
C103 H103 . 0.9500
C104 C105 . 1.383(8)
C104 H104 . 0.9500
C105 C106 . 1.388(7)
C105 H105 . 0.9500
C106 H106 . 0.9500
C111 C116 . 1.344(9)
C111 C112 . 1.438(9)
C111 C117 . 1.453(11)
C112 C113 . 1.343(9)
C112 H112 . 0.9500
C113 C114 . 1.374(9)
C113 H113 . 0.9500
C114 C115 . 1.326(10)
C114 H114 . 0.9500
C115 C116 . 1.400(9)
C115 H115 . 0.9500
C116 H116 . 0.9500
C117 H11C . 0.9800
C117 H11B . 0.9800
C117 H11A . 0.9800
C121 C122 . 1.392(5)
C121 C126 . 1.393(5)
C121 C127 . 1.466(5)
C122 C123 . 1.391(5)
C122 H122 . 0.9500
C123 C124 . 1.407(5)
C123 H123 . 0.9500
C124 C125 . 1.388(5)
C124 H124 . 0.9500
C125 C126 . 1.383(5)
C125 H125 . 0.9500
C126 H126 . 0.9500
C127 H12C . 0.9800
C127 H12D . 0.9800
C127 H12E . 0.9800
C131 C136 . 1.384(5)
C131 C132 . 1.395(5)
C131 C137 . 1.462(12)
C132 C133 . 1.390(5)
C132 H132 . 0.9500
C133 C134 . 1.380(5)
C133 H133 . 0.9500
C134 C135 . 1.388(5)
C134 H134 . 0.9500
C135 C136 . 1.393(5)
C135 H135 . 0.9500
C136 H136 . 0.9500
C137 H13A . 0.9800
C137 H13B . 0.9800
C137 H13C . 0.9800
C141 C142 . 1.375(8)
C141 C143 2_656 1.386(8)
C141 H141 . 0.9500
C142 C143 . 1.369(8)
C142 H142 . 0.9500
C143 C141 2_656 1.386(8)
C143 H143 . 0.9500
C147 C141 2_656 1.498(13)
C147 H14A . 0.9800
C147 H14B . 0.9800
C147 H14C . 0.9800

loop_
_geom_hbond_atom_site_label_D
_geom_hbond_atom_site_label_H
_geom_hbond_atom_site_label_A
_geom_hbond_site_symmetry_A
_geom_hbond_distance_DH
_geom_hbond_distance_HA
_geom_hbond_distance_DA
_geom_hbond_angle_DHA
C22 H22A O9 . 0.99 2.28 3.052(5) 133.8
C28 H28A O7 . 0.99 2.48 3.378(5) 150.6
C33 H33 O1 2_665 0.95 2.53 3.205(6) 128.2
